data_7159853
loop_
_publ_author_name
'Wang, Liang'
'Song, Xiaopei'
'Guo, Fengxia'
'Xu, Lubin'
'Hu, Fangzhi'
'Guo, Feng-Wei'
'Li, Shuai-Shuai'

_publ_section_title
;
 Diversity-oriented synthesis of indole-fused scaffolds and
 bis(indolyl)methane from tosyl-protected tryptamine.
;
_journal_issue 14
_journal_name_full 'Organic &amp; biomolecular chemistry'
_journal_page_first 2824
_journal_page_last 2834
_journal_paper_doi 10.1039/d4ob00099d
_journal_volume 22
_journal_year 2024
_chemical_formula_sum 'C28 H28 Cl N3 O2 S'
_chemical_formula_weight 506.04
_space_group_IT_number 2
_space_group_name_Hall '-P 1'
_space_group_name_H-M_alt 'P -1'
_symmetry_cell_setting triclinic
_symmetry_space_group_name_H-M 'P -1'
_atom_sites_solution_hydrogens geom
_atom_sites_solution_primary direct
_atom_sites_solution_secondary difmap
_audit_creation_method SHELXL-97
_audit_update_record
;
2023-12-19 deposited with the CCDC.	2024-03-15 downloaded from the CCDC.
;
_cell_angle_alpha 73.207(2)
_cell_angle_beta 83.479(4)
_cell_angle_gamma 79.591(3)
_cell_formula_units_Z 2
_cell_length_a 9.7670(9)
_cell_length_b 12.1981(12)
_cell_length_c 12.7598(12)
_cell_measurement_reflns_used 2021
_cell_measurement_temperature 293(2)
_cell_measurement_theta_max 24.397
_cell_measurement_theta_min 2.543
_cell_volume 1428.4(2)
_computing_cell_refinement 'Bruker SMART'
_computing_data_collection 'Bruker SMART'
_computing_data_reduction 'Bruker SAINT'
_computing_molecular_graphics 'Bruker SHELXTL'
_computing_publication_material 'Bruker SHELXTL'
_computing_structure_refinement 'SHELXL-97 (Sheldrick, 1997)'
_computing_structure_solution 'SHELXS-97 (Sheldrick, 1990)'
_diffrn_ambient_temperature 293(2)
_diffrn_measured_fraction_theta_full 0.978
_diffrn_measured_fraction_theta_max 0.978
_diffrn_measurement_device_type 'CCD area detector'
_diffrn_measurement_method 'phi and omega scans'
_diffrn_radiation_monochromator graphite
_diffrn_radiation_source 'fine-focus sealed tube'
_diffrn_radiation_type MoK\a
_diffrn_radiation_wavelength 0.71073
_diffrn_reflns_av_R_equivalents 0.0382
_diffrn_reflns_av_sigmaI/netI 0.0670
_diffrn_reflns_limit_h_max 11
_diffrn_reflns_limit_h_min -11
_diffrn_reflns_limit_k_max 14
_diffrn_reflns_limit_k_min -14
_diffrn_reflns_limit_l_max 15
_diffrn_reflns_limit_l_min -8
_diffrn_reflns_number 6918
_diffrn_reflns_theta_full 25.02
_diffrn_reflns_theta_max 25.02
_diffrn_reflns_theta_min 2.12
_exptl_absorpt_coefficient_mu 0.234
_exptl_absorpt_correction_T_max 0.9635
_exptl_absorpt_correction_T_min 0.9019
_exptl_absorpt_correction_type multi-scan
_exptl_absorpt_process_details sadabs
_exptl_crystal_density_diffrn 1.177
_exptl_crystal_density_meas 0
_exptl_crystal_density_method 'not measured'
_exptl_crystal_F_000 532
_exptl_crystal_size_max 0.45
_exptl_crystal_size_mid 0.30
_exptl_crystal_size_min 0.16
_platon_squeeze_details
;
;
_refine_diff_density_max 0.262
_refine_diff_density_min -0.345
_refine_diff_density_rms 0.053
_refine_ls_extinction_method none
_refine_ls_goodness_of_fit_ref 1.019
_refine_ls_hydrogen_treatment mixed
_refine_ls_matrix_type full
_refine_ls_number_parameters 317
_refine_ls_number_reflns 4940
_refine_ls_number_restraints 0
_refine_ls_restrained_S_all 1.019
_refine_ls_R_factor_all 0.0967
_refine_ls_R_factor_gt 0.0661
_refine_ls_shift/su_max 0.000
_refine_ls_shift/su_mean 0.000
_refine_ls_structure_factor_coef Fsqd
_refine_ls_weighting_details 'calc w=1/[\s^2^(Fo^2^)+(0.0938P)^2^+0.0000P] where P=(Fo^2^+2Fc^2^)/3'
_refine_ls_weighting_scheme calc
_refine_ls_wR_factor_gt 0.1639
_refine_ls_wR_factor_ref 0.1779
_reflns_number_gt 3250
_reflns_number_total 4940
_reflns_threshold_expression >2sigma(I)
_cod_data_source_file d4ob00099d2.cif
_cod_data_source_block 230831e
_cod_depositor_comments
;
The following automatic conversions were performed:

data item '_symmetry_cell_setting' value 'Triclinic' was changed to
'triclinic' in accordance with the
/home/data/users/saulius/crontab/automatic-downloads/rss-feeds/RSC/lib/dictionaries/cif_core.dic
dictionary named 'cif_core.dic' version 2.4.2 last updated on
2011-04-26.

Automatic conversion script
Id: cif_fix_values 8170 2020-07-09 18:12:32Z antanas 

 Adding full bibliography for 7159853--7159854.cif.
;
_cod_original_sg_symbol_H-M P-1
_cod_database_code 7159853

loop_
_symmetry_equiv_pos_as_xyz
'x, y, z'
'-x, -y, -z'

loop_
_atom_site_label
_atom_site_type_symbol
_atom_site_fract_x
_atom_site_fract_y
_atom_site_fract_z
_atom_site_U_iso_or_equiv
_atom_site_adp_type
_atom_site_occupancy
_atom_site_symmetry_multiplicity
_atom_site_calc_flag
_atom_site_refinement_flags
_atom_site_disorder_assembly
_atom_site_disorder_group
S1 S 0.73345(8) 0.94493(7) -0.01406(7) 0.0466(3) Uani 1 1 d . . .
Cl1 Cl 0.63356(13) 0.33569(11) 0.47928(8) 0.0848(4) Uani 1 1 d . . .
O1 O 0.8707(2) 0.9506(2) -0.0677(2) 0.0648(7) Uani 1 1 d . . .
O2 O 0.6419(2) 1.05244(19) -0.0160(2) 0.0563(6) Uani 1 1 d . . .
N1 N 0.8189(3) 0.3703(3) 0.2647(2) 0.0544(8) Uani 1 1 d . . .
N2 N 0.7917(2) 0.3585(2) 0.03593(19) 0.0382(6) Uani 1 1 d . . .
N3 N 0.6513(3) 0.8741(2) -0.0700(2) 0.0459(7) Uani 1 1 d . . .
H3 H 0.5667 0.8707 -0.0342 0.055 Uiso 1 1 d R . .
C1 C 0.8381(3) 0.2437(3) 0.1114(3) 0.0485(8) Uani 1 1 d . . .
H1A H 0.9306 0.2418 0.1332 0.058 Uiso 1 1 calc R . .
H1B H 0.8437 0.1845 0.0735 0.058 Uiso 1 1 calc R . .
C2 C 0.7393(3) 0.2171(3) 0.2130(2) 0.0426(8) Uani 1 1 d . . .
C3 C 0.7353(3) 0.2828(3) 0.2880(2) 0.0444(8) Uani 1 1 d . . .
C4 C 0.6469(4) 0.2554(3) 0.3847(3) 0.0556(9) Uani 1 1 d . . .
C5 C 0.5668(4) 0.1676(4) 0.4053(3) 0.0709(12) Uani 1 1 d . . .
H5 H 0.5097 0.1509 0.4695 0.085 Uiso 1 1 calc R . .
C6 C 0.5721(5) 0.1052(4) 0.3299(3) 0.0771(12) Uani 1 1 d . . .
H6 H 0.5185 0.0463 0.3434 0.093 Uiso 1 1 calc R . .
C7 C 0.6576(4) 0.1303(3) 0.2338(3) 0.0597(10) Uani 1 1 d . . .
H7 H 0.6599 0.0885 0.1830 0.072 Uiso 1 1 calc R . .
C8 C 0.8022(3) 0.4744(3) 0.1715(2) 0.0416(8) Uani 1 1 d . . .
H8 H 0.7335 0.5332 0.1951 0.050 Uiso 1 1 calc R . .
C9 C 0.9452(4) 0.5134(4) 0.1583(3) 0.0672(11) Uani 1 1 d . . .
H9A H 1.0066 0.4814 0.1055 0.081 Uiso 1 1 calc R . .
H9B H 0.9362 0.5973 0.1339 0.081 Uiso 1 1 calc R . .
C10 C 1.0018(4) 0.4669(4) 0.2721(3) 0.0805(13) Uani 1 1 d . . .
H10A H 1.1017 0.4414 0.2666 0.097 Uiso 1 1 calc R . .
H10B H 0.9834 0.5265 0.3106 0.097 Uiso 1 1 calc R . .
C11 C 0.9296(5) 0.3699(5) 0.3297(4) 0.1029(18) Uani 1 1 d . . .
H11A H 0.9938 0.2975 0.3398 0.123 Uiso 1 1 calc R . .
H11B H 0.8921 0.3778 0.4013 0.123 Uiso 1 1 calc R . .
C12 C 0.7545(3) 0.4606(3) 0.0683(2) 0.0351(7) Uani 1 1 d . . .
C13 C 0.6807(3) 0.5434(3) -0.0122(2) 0.0345(7) Uani 1 1 d . . .
C14 C 0.6711(3) 0.4909(3) -0.0984(2) 0.0368(7) Uani 1 1 d . . .
C15 C 0.7391(3) 0.3752(3) -0.0652(2) 0.0360(7) Uani 1 1 d . . .
C16 C 0.7462(3) 0.2995(3) -0.1307(3) 0.0483(8) Uani 1 1 d . . .
H16 H 0.7916 0.2235 -0.1087 0.058 Uiso 1 1 calc R . .
C17 C 0.6832(4) 0.3421(4) -0.2292(3) 0.0602(10) Uani 1 1 d . . .
H17 H 0.6863 0.2933 -0.2738 0.072 Uiso 1 1 calc R . .
C18 C 0.6152(4) 0.4558(4) -0.2637(3) 0.0616(10) Uani 1 1 d . . .
H18 H 0.5743 0.4815 -0.3306 0.074 Uiso 1 1 calc R . .
C19 C 0.6078(3) 0.5308(3) -0.1997(3) 0.0501(9) Uani 1 1 d . . .
H19 H 0.5618 0.6065 -0.2229 0.060 Uiso 1 1 calc R . .
C20 C 0.6196(3) 0.6662(3) -0.0111(3) 0.0433(8) Uani 1 1 d . . .
H20A H 0.6041 0.6699 0.0643 0.052 Uiso 1 1 calc R . .
H20B H 0.5297 0.6864 -0.0429 0.052 Uiso 1 1 calc R . .
C21 C 0.7118(3) 0.7549(3) -0.0737(3) 0.0465(8) Uani 1 1 d . . .
H21A H 0.8023 0.7343 -0.0428 0.056 Uiso 1 1 calc R . .
H21B H 0.7259 0.7527 -0.1496 0.056 Uiso 1 1 calc R . .
C22 C 0.7536(3) 0.8654(3) 0.1255(3) 0.0438(8) Uani 1 1 d . . .
C23 C 0.6395(3) 0.8262(3) 0.1913(3) 0.0533(9) Uani 1 1 d . . .
H23 H 0.5525 0.8407 0.1626 0.064 Uiso 1 1 calc R . .
C24 C 0.6562(4) 0.7652(4) 0.3003(3) 0.0640(11) Uani 1 1 d . . .
H24 H 0.5799 0.7377 0.3438 0.077 Uiso 1 1 calc R . .
C25 C 0.7843(5) 0.7441(4) 0.3464(3) 0.0725(12) Uani 1 1 d . . .
C26 C 0.8958(5) 0.7864(4) 0.2791(4) 0.0867(14) Uani 1 1 d . . .
H26 H 0.9820 0.7741 0.3084 0.104 Uiso 1 1 calc R . .
C27 C 0.8829(4) 0.8463(4) 0.1693(4) 0.0712(12) Uani 1 1 d . . .
H27 H 0.9593 0.8733 0.1256 0.085 Uiso 1 1 calc R . .
C28 C 0.8015(6) 0.6753(5) 0.4660(4) 0.117(2) Uani 1 1 d . . .
H28A H 0.8784 0.6132 0.4701 0.175 Uiso 1 1 calc R . .
H28B H 0.7177 0.6440 0.4963 0.175 Uiso 1 1 calc R . .
H28C H 0.8193 0.7255 0.5070 0.175 Uiso 1 1 calc R . .

loop_
_atom_site_aniso_label
_atom_site_aniso_U_11
_atom_site_aniso_U_22
_atom_site_aniso_U_33
_atom_site_aniso_U_23
_atom_site_aniso_U_13
_atom_site_aniso_U_12
S1 0.0452(5) 0.0388(5) 0.0562(5) -0.0126(4) 0.0031(4) -0.0123(4)
Cl1 0.1194(9) 0.1030(9) 0.0394(6) -0.0266(6) 0.0097(6) -0.0340(7)
O1 0.0583(15) 0.0644(17) 0.0725(17) -0.0180(14) 0.0159(13) -0.0257(13)
O2 0.0593(14) 0.0345(13) 0.0740(17) -0.0142(12) -0.0028(12) -0.0064(11)
N1 0.0621(18) 0.064(2) 0.0376(15) 0.0020(14) -0.0177(13) -0.0293(15)
N2 0.0431(14) 0.0369(15) 0.0336(14) -0.0094(12) -0.0009(11) -0.0047(12)
N3 0.0467(15) 0.0416(16) 0.0496(16) -0.0145(13) -0.0005(13) -0.0058(13)
C1 0.0518(19) 0.042(2) 0.0438(19) -0.0084(16) -0.0025(15) 0.0056(16)
C2 0.0477(18) 0.0414(19) 0.0331(17) -0.0032(15) -0.0073(14) -0.0008(15)
C3 0.0478(18) 0.050(2) 0.0325(17) -0.0021(15) -0.0061(14) -0.0125(16)
C4 0.070(2) 0.061(2) 0.0322(18) -0.0039(17) -0.0022(16) -0.0171(19)
C5 0.087(3) 0.077(3) 0.045(2) -0.001(2) 0.009(2) -0.039(2)
C6 0.097(3) 0.070(3) 0.067(3) -0.007(2) 0.002(2) -0.046(2)
C7 0.086(3) 0.043(2) 0.050(2) -0.0059(17) -0.007(2) -0.018(2)
C8 0.0472(18) 0.045(2) 0.0349(17) -0.0142(15) -0.0031(14) -0.0086(15)
C9 0.077(3) 0.089(3) 0.046(2) -0.014(2) -0.0051(19) -0.046(2)
C10 0.071(3) 0.120(4) 0.057(2) -0.013(3) -0.015(2) -0.045(3)
C11 0.113(4) 0.118(4) 0.079(3) 0.020(3) -0.056(3) -0.068(3)
C12 0.0351(15) 0.0385(18) 0.0332(16) -0.0112(14) 0.0034(13) -0.0109(13)
C13 0.0358(15) 0.0312(17) 0.0366(16) -0.0086(13) 0.0000(13) -0.0080(13)
C14 0.0314(15) 0.047(2) 0.0325(16) -0.0090(14) 0.0010(13) -0.0111(14)
C15 0.0347(15) 0.0438(19) 0.0300(16) -0.0102(14) 0.0017(12) -0.0100(14)
C16 0.053(2) 0.050(2) 0.047(2) -0.0211(17) 0.0067(16) -0.0147(16)
C17 0.065(2) 0.082(3) 0.048(2) -0.036(2) -0.0004(18) -0.023(2)
C18 0.064(2) 0.086(3) 0.041(2) -0.017(2) -0.0155(18) -0.020(2)
C19 0.0432(18) 0.061(2) 0.0427(19) -0.0072(17) -0.0080(15) -0.0080(16)
C20 0.0422(17) 0.0405(19) 0.0446(19) -0.0101(15) 0.0002(14) -0.0047(14)
C21 0.057(2) 0.0332(18) 0.051(2) -0.0171(15) 0.0064(16) -0.0087(15)
C22 0.0406(17) 0.0399(19) 0.056(2) -0.0203(16) 0.0002(15) -0.0095(14)
C23 0.0464(19) 0.069(3) 0.048(2) -0.0202(19) -0.0053(16) -0.0119(18)
C24 0.064(2) 0.085(3) 0.047(2) -0.021(2) 0.0005(18) -0.020(2)
C25 0.075(3) 0.093(3) 0.053(2) -0.023(2) -0.015(2) -0.013(2)
C26 0.063(3) 0.114(4) 0.083(3) -0.023(3) -0.030(2) -0.007(3)
C27 0.048(2) 0.088(3) 0.076(3) -0.014(2) -0.010(2) -0.015(2)
C28 0.119(4) 0.165(6) 0.060(3) -0.021(3) -0.032(3) -0.008(4)

loop_
_atom_type_symbol
_atom_type_description
_atom_type_scat_dispersion_real
_atom_type_scat_dispersion_imag
_atom_type_scat_source
C C 0.0033 0.0016 'International Tables Vol C Tables 4.2.6.8 and 6.1.1.4'
H H 0.0000 0.0000 'International Tables Vol C Tables 4.2.6.8 and 6.1.1.4'
N N 0.0061 0.0033 'International Tables Vol C Tables 4.2.6.8 and 6.1.1.4'
O O 0.0106 0.0060 'International Tables Vol C Tables 4.2.6.8 and 6.1.1.4'
Cl Cl 0.1484 0.1585 'International Tables Vol C Tables 4.2.6.8 and 6.1.1.4'
S S 0.1246 0.1234 'International Tables Vol C Tables 4.2.6.8 and 6.1.1.4'

loop_
_geom_angle_atom_site_label_1
_geom_angle_atom_site_label_2
_geom_angle_atom_site_label_3
_geom_angle
_geom_angle_site_symmetry_1
_geom_angle_site_symmetry_3
_geom_angle_publ_flag
O1 S1 O2 118.14(15) . . ?
O1 S1 N3 108.84(14) . . ?
O2 S1 N3 105.79(14) . . ?
O1 S1 C22 107.57(15) . . ?
O2 S1 C22 107.90(14) . . ?
N3 S1 C22 108.26(14) . . ?
C3 N1 C11 124.3(3) . . ?
C3 N1 C8 124.0(3) . . ?
C11 N1 C8 111.7(3) . . ?
C15 N2 C12 109.0(2) . . ?
C15 N2 C1 124.3(3) . . ?
C12 N2 C1 124.0(2) . . ?
C21 N3 S1 120.1(2) . . ?
C21 N3 H3 107.1 . . ?
S1 N3 H3 107.1 . . ?
N2 C1 C2 111.7(2) . . ?
N2 C1 H1A 109.3 . . ?
C2 C1 H1A 109.3 . . ?
N2 C1 H1B 109.3 . . ?
C2 C1 H1B 109.3 . . ?
H1A C1 H1B 107.9 . . ?
C7 C2 C3 120.5(3) . . ?
C7 C2 C1 122.2(3) . . ?
C3 C2 C1 117.3(3) . . ?
N1 C3 C2 119.2(3) . . ?
N1 C3 C4 123.3(3) . . ?
C2 C3 C4 117.4(3) . . ?
C5 C4 C3 121.6(3) . . ?
C5 C4 Cl1 118.5(3) . . ?
C3 C4 Cl1 119.8(3) . . ?
C6 C5 C4 119.6(3) . . ?
C6 C5 H5 120.2 . . ?
C4 C5 H5 120.2 . . ?
C5 C6 C7 120.1(4) . . ?
C5 C6 H6 119.9 . . ?
C7 C6 H6 119.9 . . ?
C2 C7 C6 120.7(4) . . ?
C2 C7 H7 119.6 . . ?
C6 C7 H7 119.6 . . ?
N1 C8 C12 116.6(3) . . ?
N1 C8 C9 102.1(3) . . ?
C12 C8 C9 114.7(2) . . ?
N1 C8 H8 107.7 . . ?
C12 C8 H8 107.7 . . ?
C9 C8 H8 107.7 . . ?
C10 C9 C8 105.1(3) . . ?
C10 C9 H9A 110.7 . . ?
C8 C9 H9A 110.7 . . ?
C10 C9 H9B 110.7 . . ?
C8 C9 H9B 110.7 . . ?
H9A C9 H9B 108.8 . . ?
C11 C10 C9 106.1(3) . . ?
C11 C10 H10A 110.5 . . ?
C9 C10 H10A 110.5 . . ?
C11 C10 H10B 110.5 . . ?
C9 C10 H10B 110.5 . . ?
H10A C10 H10B 108.7 . . ?
N1 C11 C10 107.8(3) . . ?
N1 C11 H11A 110.2 . . ?
C10 C11 H11A 110.2 . . ?
N1 C11 H11B 110.2 . . ?
C10 C11 H11B 110.2 . . ?
H11A C11 H11B 108.5 . . ?
C13 C12 N2 109.0(2) . . ?
C13 C12 C8 128.1(3) . . ?
N2 C12 C8 122.7(3) . . ?
C12 C13 C14 107.2(3) . . ?
C12 C13 C20 127.0(3) . . ?
C14 C13 C20 125.9(3) . . ?
C15 C14 C19 119.1(3) . . ?
C15 C14 C13 107.3(3) . . ?
C19 C14 C13 133.7(3) . . ?
N2 C15 C16 131.0(3) . . ?
N2 C15 C14 107.5(3) . . ?
C16 C15 C14 121.5(3) . . ?
C17 C16 C15 117.5(3) . . ?
C17 C16 H16 121.2 . . ?
C15 C16 H16 121.2 . . ?
C16 C17 C18 122.0(3) . . ?
C16 C17 H17 119.0 . . ?
C18 C17 H17 119.0 . . ?
C19 C18 C17 120.8(3) . . ?
C19 C18 H18 119.6 . . ?
C17 C18 H18 119.6 . . ?
C18 C19 C14 119.1(3) . . ?
C18 C19 H19 120.5 . . ?
C14 C19 H19 120.5 . . ?
C13 C20 C21 113.4(2) . . ?
C13 C20 H20A 108.9 . . ?
C21 C20 H20A 108.9 . . ?
C13 C20 H20B 108.9 . . ?
C21 C20 H20B 108.9 . . ?
H20A C20 H20B 107.7 . . ?
N3 C21 C20 112.5(2) . . ?
N3 C21 H21A 109.1 . . ?
C20 C21 H21A 109.1 . . ?
N3 C21 H21B 109.1 . . ?
C20 C21 H21B 109.1 . . ?
H21A C21 H21B 107.8 . . ?
C23 C22 C27 120.3(3) . . ?
C23 C22 S1 119.9(2) . . ?
C27 C22 S1 119.8(3) . . ?
C24 C23 C22 119.4(3) . . ?
C24 C23 H23 120.3 . . ?
C22 C23 H23 120.3 . . ?
C23 C24 C25 121.8(4) . . ?
C23 C24 H24 119.1 . . ?
C25 C24 H24 119.1 . . ?
C26 C25 C24 117.5(4) . . ?
C26 C25 C28 121.3(4) . . ?
C24 C25 C28 121.1(4) . . ?
C25 C26 C27 122.1(4) . . ?
C25 C26 H26 119.0 . . ?
C27 C26 H26 119.0 . . ?
C26 C27 C22 119.0(4) . . ?
C26 C27 H27 120.5 . . ?
C22 C27 H27 120.5 . . ?
C25 C28 H28A 109.5 . . ?
C25 C28 H28B 109.5 . . ?
H28A C28 H28B 109.5 . . ?
C25 C28 H28C 109.5 . . ?
H28A C28 H28C 109.5 . . ?
H28B C28 H28C 109.5 . . ?

loop_
_geom_bond_atom_site_label_1
_geom_bond_atom_site_label_2
_geom_bond_distance
_geom_bond_site_symmetry_2
_geom_bond_publ_flag
S1 O1 1.438(2) . ?
S1 O2 1.443(2) . ?
S1 N3 1.623(3) . ?
S1 C22 1.779(3) . ?
Cl1 C4 1.742(4) . ?
N1 C3 1.405(4) . ?
N1 C11 1.434(5) . ?
N1 C8 1.466(4) . ?
N2 C15 1.389(4) . ?
N2 C12 1.398(4) . ?
N2 C1 1.478(4) . ?
N3 C21 1.480(4) . ?
N3 H3 0.9000 . ?
C1 C2 1.517(4) . ?
C1 H1A 0.9700 . ?
C1 H1B 0.9700 . ?
C2 C7 1.386(5) . ?
C2 C3 1.409(4) . ?
C3 C4 1.415(4) . ?
C4 C5 1.386(5) . ?
C5 C6 1.380(6) . ?
C5 H5 0.9300 . ?
C6 C7 1.392(5) . ?
C6 H6 0.9300 . ?
C7 H7 0.9300 . ?
C8 C12 1.507(4) . ?
C8 C9 1.532(5) . ?
C8 H8 0.9800 . ?
C9 C10 1.526(5) . ?
C9 H9A 0.9700 . ?
C9 H9B 0.9700 . ?
C10 C11 1.455(6) . ?
C10 H10A 0.9700 . ?
C10 H10B 0.9700 . ?
C11 H11A 0.9700 . ?
C11 H11B 0.9700 . ?
C12 C13 1.378(4) . ?
C13 C14 1.443(4) . ?
C13 C20 1.513(4) . ?
C14 C15 1.412(4) . ?
C14 C19 1.414(4) . ?
C15 C16 1.402(4) . ?
C16 C17 1.382(5) . ?
C16 H16 0.9300 . ?
C17 C18 1.393(5) . ?
C17 H17 0.9300 . ?
C18 C19 1.379(5) . ?
C18 H18 0.9300 . ?
C19 H19 0.9300 . ?
C20 C21 1.519(4) . ?
C20 H20A 0.9700 . ?
C20 H20B 0.9700 . ?
C21 H21A 0.9700 . ?
C21 H21B 0.9700 . ?
C22 C23 1.387(4) . ?
C22 C27 1.392(5) . ?
C23 C24 1.387(5) . ?
C23 H23 0.9300 . ?
C24 C25 1.393(5) . ?
C24 H24 0.9300 . ?
C25 C26 1.387(6) . ?
C25 C28 1.526(6) . ?
C26 C27 1.389(6) . ?
C26 H26 0.9300 . ?
C27 H27 0.9300 . ?
C28 H28A 0.9600 . ?
C28 H28B 0.9600 . ?
C28 H28C 0.9600 . ?

loop_
_geom_torsion_atom_site_label_1
_geom_torsion_atom_site_label_2
_geom_torsion_atom_site_label_3
_geom_torsion_atom_site_label_4
_geom_torsion
_geom_torsion_site_symmetry_1
_geom_torsion_site_symmetry_2
_geom_torsion_site_symmetry_3
_geom_torsion_site_symmetry_4
_geom_torsion_publ_flag
O1 S1 N3 C21 56.7(3) . . . . ?
O2 S1 N3 C21 -175.4(2) . . . . ?
C22 S1 N3 C21 -60.0(3) . . . . ?
C15 N2 C1 C2 -109.7(3) . . . . ?
C12 N2 C1 C2 49.9(4) . . . . ?
N2 C1 C2 C7 112.3(3) . . . . ?
N2 C1 C2 C3 -69.1(4) . . . . ?
C11 N1 C3 C2 -116.7(5) . . . . ?
C8 N1 C3 C2 64.3(4) . . . . ?
C11 N1 C3 C4 62.6(5) . . . . ?
C8 N1 C3 C4 -116.4(4) . . . . ?
C7 C2 C3 N1 -179.8(3) . . . . ?
C1 C2 C3 N1 1.5(4) . . . . ?
C7 C2 C3 C4 0.8(5) . . . . ?
C1 C2 C3 C4 -177.8(3) . . . . ?
N1 C3 C4 C5 -179.5(3) . . . . ?
C2 C3 C4 C5 -0.2(5) . . . . ?
N1 C3 C4 Cl1 2.4(5) . . . . ?
C2 C3 C4 Cl1 -178.3(2) . . . . ?
C3 C4 C5 C6 -0.3(6) . . . . ?
Cl1 C4 C5 C6 177.9(3) . . . . ?
C4 C5 C6 C7 0.0(7) . . . . ?
C3 C2 C7 C6 -1.1(5) . . . . ?
C1 C2 C7 C6 177.5(3) . . . . ?
C5 C6 C7 C2 0.7(6) . . . . ?
C3 N1 C8 C12 -33.5(4) . . . . ?
C11 N1 C8 C12 147.4(4) . . . . ?
C3 N1 C8 C9 -159.3(3) . . . . ?
C11 N1 C8 C9 21.6(4) . . . . ?
N1 C8 C9 C10 -26.5(4) . . . . ?
C12 C8 C9 C10 -153.5(3) . . . . ?
C8 C9 C10 C11 23.1(5) . . . . ?
C3 N1 C11 C10 173.2(4) . . . . ?
C8 N1 C11 C10 -7.7(6) . . . . ?
C9 C10 C11 N1 -10.1(6) . . . . ?
C15 N2 C12 C13 -1.1(3) . . . . ?
C1 N2 C12 C13 -163.3(3) . . . . ?
C15 N2 C12 C8 -176.4(2) . . . . ?
C1 N2 C12 C8 21.4(4) . . . . ?
N1 C8 C12 C13 152.5(3) . . . . ?
C9 C8 C12 C13 -88.3(4) . . . . ?
N1 C8 C12 N2 -33.2(4) . . . . ?
C9 C8 C12 N2 86.0(4) . . . . ?
N2 C12 C13 C14 0.1(3) . . . . ?
C8 C12 C13 C14 175.0(3) . . . . ?
N2 C12 C13 C20 179.6(3) . . . . ?
C8 C12 C13 C20 -5.4(5) . . . . ?
C12 C13 C14 C15 0.9(3) . . . . ?
C20 C13 C14 C15 -178.6(3) . . . . ?
C12 C13 C14 C19 179.0(3) . . . . ?
C20 C13 C14 C19 -0.5(5) . . . . ?
C12 N2 C15 C16 -178.9(3) . . . . ?
C1 N2 C15 C16 -16.7(5) . . . . ?
C12 N2 C15 C14 1.6(3) . . . . ?
C1 N2 C15 C14 163.8(2) . . . . ?
C19 C14 C15 N2 180.0(2) . . . . ?
C13 C14 C15 N2 -1.6(3) . . . . ?
C19 C14 C15 C16 0.5(4) . . . . ?
C13 C14 C15 C16 178.9(3) . . . . ?
N2 C15 C16 C17 -179.7(3) . . . . ?
C14 C15 C16 C17 -0.4(4) . . . . ?
C15 C16 C17 C18 0.2(5) . . . . ?
C16 C17 C18 C19 -0.3(5) . . . . ?
C17 C18 C19 C14 0.4(5) . . . . ?
C15 C14 C19 C18 -0.5(4) . . . . ?
C13 C14 C19 C18 -178.4(3) . . . . ?
C12 C13 C20 C21 97.2(3) . . . . ?
C14 C13 C20 C21 -83.3(4) . . . . ?
S1 N3 C21 C20 118.3(3) . . . . ?
C13 C20 C21 N3 -179.0(3) . . . . ?
O1 S1 C22 C23 -166.9(3) . . . . ?
O2 S1 C22 C23 64.6(3) . . . . ?
N3 S1 C22 C23 -49.4(3) . . . . ?
O1 S1 C22 C27 15.3(3) . . . . ?
O2 S1 C22 C27 -113.1(3) . . . . ?
N3 S1 C22 C27 132.8(3) . . . . ?
C27 C22 C23 C24 -1.7(5) . . . . ?
S1 C22 C23 C24 -179.4(3) . . . . ?
C22 C23 C24 C25 1.3(6) . . . . ?
C23 C24 C25 C26 -0.1(6) . . . . ?
C23 C24 C25 C28 -179.1(4) . . . . ?
C24 C25 C26 C27 -0.8(7) . . . . ?
C28 C25 C26 C27 178.2(5) . . . . ?
C25 C26 C27 C22 0.5(7) . . . . ?
C23 C22 C27 C26 0.8(6) . . . . ?
S1 C22 C27 C26 178.5(3) . . . . ?

loop_
_platon_squeeze_void_nr
_platon_squeeze_void_average_x
_platon_squeeze_void_average_y
_platon_squeeze_void_average_z
_platon_squeeze_void_volume
_platon_squeeze_void_count_electrons
1 0.000 0.000 0.500 222.8 23.8
